data_7150580
loop_
_publ_author_name
'Klein, Johannes E. M. N.'
'M\"uller-Bunz, Helge'
'Evans, Paul'

_publ_section_title
;
 Studies concerning the electrophilic amino-alkene cyclisation for the
 synthesis of bicyclic amines
;
_journal_issue 5
_journal_name_full 'Organic &amp; Biomolecular Chemistry'
_journal_page_first 986
_journal_page_last 995
_journal_paper_doi 10.1039/b819610a
_journal_volume 7
_journal_year 2009
_chemical_absolute_configuration ad
_chemical_formula_moiety 'C17 H24 N, Cl'
_chemical_formula_sum 'C17 H24 Cl N'
_chemical_formula_weight 277.82
_chemical_name_systematic
;
?
;
_space_group_IT_number 5
_symmetry_cell_setting monoclinic
_symmetry_space_group_name_Hall 'C 2y'
_symmetry_space_group_name_H-M 'C 1 2 1'
_atom_sites_solution_hydrogens geom
_atom_sites_solution_primary direct
_atom_sites_solution_secondary difmap
_audit_creation_method SHELXL-97
_cell_angle_alpha 90.00
_cell_angle_beta 121.095(3)
_cell_angle_gamma 90.00
_cell_formula_units_Z 4
_cell_length_a 16.115(2)
_cell_length_b 10.4898(13)
_cell_length_c 10.9685(14)
_cell_measurement_reflns_used 1106
_cell_measurement_temperature 293(2)
_cell_measurement_theta_max 19.24
_cell_measurement_theta_min 2.17
_cell_volume 1587.7(3)
_computing_cell_refinement 'Bruker SAINT'
_computing_data_collection 'Bruker SMART'
_computing_data_reduction 'Bruker SAINT'
_computing_molecular_graphics 'Bruker SHELXTL'
_computing_publication_material 'Bruker SHELXTL'
_computing_structure_refinement 'SHELXL-97 (Sheldrick, 1997)'
_computing_structure_solution 'SHELXS-97 (Sheldrick, 1990)'
_diffrn_ambient_temperature 293(2)
_diffrn_detector_area_resol_mean 8.366
_diffrn_measured_fraction_theta_full 0.998
_diffrn_measured_fraction_theta_max 0.998
_diffrn_measurement_device_type 'CCD area detector'
_diffrn_measurement_method '\f and \w scans'
_diffrn_radiation_monochromator graphite
_diffrn_radiation_source 'sealed tube'
_diffrn_radiation_type MoK\a
_diffrn_radiation_wavelength 0.71073
_diffrn_reflns_av_R_equivalents 0.0327
_diffrn_reflns_av_sigmaI/netI 0.0425
_diffrn_reflns_limit_h_max 16
_diffrn_reflns_limit_h_min -16
_diffrn_reflns_limit_k_max 10
_diffrn_reflns_limit_k_min -10
_diffrn_reflns_limit_l_max 10
_diffrn_reflns_limit_l_min -10
_diffrn_reflns_number 4287
_diffrn_reflns_theta_full 20.81
_diffrn_reflns_theta_max 20.81
_diffrn_reflns_theta_min 2.44
_exptl_absorpt_coefficient_mu 0.229
_exptl_absorpt_correction_T_max 0.9665
_exptl_absorpt_correction_T_min 0.8410
_exptl_absorpt_correction_type multi-scan
_exptl_absorpt_process_details
;
SADABS v.2.10 (Bruker,2003) was used for absorption correction.
R(int) for selected reflections was 0.037 before and 0.028 after
correction. The Ratio of minimum to maximum transmission is 0.870192.
The \l/2 correction factor is 0.0015
;
_exptl_crystal_colour colourless
_exptl_crystal_density_diffrn 1.162
_exptl_crystal_density_method 'not measured'
_exptl_crystal_description block
_exptl_crystal_F_000 600
_exptl_crystal_size_max 0.20
_exptl_crystal_size_mid 0.15
_exptl_crystal_size_min 0.15
_refine_diff_density_max 0.192
_refine_diff_density_min -0.112
_refine_diff_density_rms 0.033
_refine_ls_abs_structure_details 'Flack H D (1983), Acta Cryst. A39, 876-881'
_refine_ls_abs_structure_Flack -0.02(10)
_refine_ls_extinction_method none
_refine_ls_goodness_of_fit_ref 1.063
_refine_ls_hydrogen_treatment constr
_refine_ls_matrix_type full
_refine_ls_number_parameters 173
_refine_ls_number_reflns 1664
_refine_ls_number_restraints 48
_refine_ls_restrained_S_all 1.055
_refine_ls_R_factor_all 0.0517
_refine_ls_R_factor_gt 0.0432
_refine_ls_shift/su_max 0.001
_refine_ls_shift/su_mean 0.000
_refine_ls_structure_factor_coef Fsqd
_refine_ls_weighting_details 'calc w=1/[\s^2^(Fo^2^)+(0.0584P)^2^+0.3286P] where P=(Fo^2^+2Fc^2^)/3'
_refine_ls_weighting_scheme calc
_refine_ls_wR_factor_gt 0.1006
_refine_ls_wR_factor_ref 0.1045
_reflns_number_gt 1444
_reflns_number_total 1664
_reflns_threshold_expression I>2\s(I)
_cod_data_source_file b819610a.txt
_cod_data_source_block eva46
_cod_original_cell_volume 1587.7(4)
_cod_original_sg_symbol_H-M 'C 2'
_cod_original_formula_sum 'C17 H24 N Cl'
_cod_database_code 7150580

loop_
_symmetry_equiv_pos_as_xyz
'x, y, z'
'-x, y, -z'
'x+1/2, y+1/2, z'
'-x+1/2, y+1/2, -z'

loop_
_atom_site_label
_atom_site_type_symbol
_atom_site_fract_x
_atom_site_fract_y
_atom_site_fract_z
_atom_site_U_iso_or_equiv
_atom_site_adp_type
_atom_site_occupancy
_atom_site_symmetry_multiplicity
_atom_site_calc_flag
_atom_site_refinement_flags
_atom_site_disorder_assembly
_atom_site_disorder_group
N N 0.8913(2) 0.2486(3) 0.1573(3) 0.0492(9) Uani 1 1 d U . .
H1N H 0.8478 0.2816 0.0705 0.059 Uiso 1 1 calc R . .
C1 C 0.9467(3) 0.3598(5) 0.2481(4) 0.0684(12) Uani 1 1 d U . .
H1 H 0.9980 0.3264 0.3398 0.082 Uiso 1 1 calc R . .
C2 C 0.9943(4) 0.4324(5) 0.1836(7) 0.0992(19) Uani 1 1 d U . .
H2A H 1.0486 0.3833 0.1940 0.119 Uiso 1 1 calc R . .
H2B H 0.9485 0.4432 0.0825 0.119 Uiso 1 1 calc R . .
C3 C 1.0297(5) 0.5602(7) 0.2498(11) 0.165(4) Uani 1 1 d U . .
H3A H 1.0591 0.6039 0.2036 0.198 Uiso 1 1 calc R . .
H3B H 1.0785 0.5503 0.3498 0.198 Uiso 1 1 calc R . .
C4 C 0.9438(5) 0.6398(6) 0.2343(10) 0.153(3) Uani 1 1 d U . .
H4A H 0.9687 0.7134 0.2966 0.184 Uiso 1 1 calc R . .
H4B H 0.9050 0.6703 0.1372 0.184 Uiso 1 1 calc R . .
C5 C 0.8829(5) 0.5650(7) 0.2699(8) 0.122(2) Uani 1 1 d U . .
H5 H 0.8418 0.6109 0.2896 0.146 Uiso 1 1 calc R . .
C6 C 0.8795(4) 0.4448(5) 0.2772(5) 0.0823(15) Uani 1 1 d U . .
C7 C 0.8137(4) 0.3749(7) 0.3125(6) 0.1006(17) Uani 1 1 d U . .
H7A H 0.8517 0.3396 0.4077 0.121 Uiso 1 1 calc R . .
H7B H 0.7675 0.4345 0.3122 0.121 Uiso 1 1 calc R . .
C8 C 0.7616(4) 0.2733(5) 0.2131(5) 0.0775(14) Uani 1 1 d U . .
H8A H 0.7192 0.3086 0.1190 0.093 Uiso 1 1 calc R . .
H8B H 0.7220 0.2282 0.2420 0.093 Uiso 1 1 calc R . .
C9 C 0.8320(3) 0.1832(5) 0.2091(5) 0.0655(13) Uani 1 1 d U . .
H9A H 0.7970 0.1124 0.1464 0.079 Uiso 1 1 calc R . .
H9B H 0.8748 0.1492 0.3037 0.079 Uiso 1 1 calc R . .
C10 C 0.9529(3) 0.1549(4) 0.1311(4) 0.0460(10) Uani 1 1 d U . .
H10 H 0.9826 0.2035 0.0872 0.055 Uiso 1 1 calc R . .
C11 C 0.8883(3) 0.0551(4) 0.0232(4) 0.0586(12) Uani 1 1 d U . .
H11A H 0.9253 0.0071 -0.0070 0.088 Uiso 1 1 calc R . .
H11B H 0.8353 0.0965 -0.0576 0.088 Uiso 1 1 calc R . .
H11C H 0.8636 -0.0012 0.0660 0.088 Uiso 1 1 calc R . .
C12 C 1.0350(3) 0.1006(4) 0.2684(4) 0.0449(11) Uani 1 1 d U . .
C13 C 1.1278(3) 0.1508(4) 0.3259(4) 0.0534(11) Uani 1 1 d U . .
H13 H 1.1379 0.2171 0.2786 0.064 Uiso 1 1 calc R . .
C14 C 1.2051(3) 0.1052(5) 0.4507(5) 0.0638(13) Uani 1 1 d U . .
H14 H 1.2662 0.1412 0.4877 0.077 Uiso 1 1 calc R . .
C15 C 1.1915(4) 0.0069(5) 0.5200(5) 0.0675(13) Uani 1 1 d U . .
H15 H 1.2431 -0.0231 0.6056 0.081 Uiso 1 1 calc R . .
C16 C 1.1012(4) -0.0479(5) 0.4629(5) 0.0667(13) Uani 1 1 d U . .
H16 H 1.0922 -0.1166 0.5085 0.080 Uiso 1 1 calc R . .
C17 C 1.0238(3) -0.0010(4) 0.3378(5) 0.0584(12) Uani 1 1 d U . .
H17 H 0.9632 -0.0388 0.2999 0.070 Uiso 1 1 calc R . .
Cl Cl 0.76382(8) 0.35672(10) -0.14270(10) 0.0640(4) Uani 1 1 d . . .

loop_
_atom_site_aniso_label
_atom_site_aniso_U_11
_atom_site_aniso_U_22
_atom_site_aniso_U_33
_atom_site_aniso_U_23
_atom_site_aniso_U_13
_atom_site_aniso_U_12
N 0.047(2) 0.049(2) 0.0377(19) 0.0007(16) 0.0119(17) 0.0048(17)
C1 0.053(2) 0.051(2) 0.063(3) -0.004(3) 0.003(2) 0.012(3)
C2 0.056(3) 0.049(3) 0.143(5) 0.005(3) 0.017(3) -0.009(3)
C3 0.075(4) 0.063(4) 0.275(10) -0.008(5) 0.034(5) -0.010(3)
C4 0.094(5) 0.059(4) 0.238(10) -0.017(5) 0.037(5) -0.004(3)
C5 0.082(4) 0.073(4) 0.148(6) -0.044(4) 0.016(4) 0.002(4)
C6 0.061(3) 0.059(3) 0.067(3) -0.020(3) -0.010(3) 0.020(3)
C7 0.095(4) 0.116(5) 0.084(4) -0.011(4) 0.042(3) 0.033(4)
C8 0.081(4) 0.091(4) 0.076(4) 0.010(3) 0.052(3) 0.021(3)
C9 0.071(3) 0.073(3) 0.068(3) 0.021(3) 0.047(3) 0.016(3)
C10 0.046(2) 0.056(3) 0.039(2) 0.005(2) 0.024(2) 0.004(2)
C11 0.059(3) 0.060(3) 0.055(3) -0.007(2) 0.028(2) -0.004(2)
C12 0.045(3) 0.054(3) 0.041(2) 0.005(2) 0.025(2) 0.011(2)
C13 0.048(3) 0.062(3) 0.051(3) 0.002(2) 0.026(2) 0.007(2)
C14 0.043(3) 0.084(3) 0.057(3) 0.005(3) 0.021(2) 0.014(2)
C15 0.059(3) 0.085(4) 0.052(3) 0.010(3) 0.024(3) 0.032(3)
C16 0.076(3) 0.071(3) 0.062(3) 0.024(2) 0.042(3) 0.027(3)
C17 0.063(3) 0.059(3) 0.057(3) 0.013(2) 0.033(2) 0.007(2)
Cl 0.0665(7) 0.0647(7) 0.0491(6) 0.0123(7) 0.0216(5) 0.0099(7)

loop_
_atom_type_symbol
_atom_type_description
_atom_type_scat_dispersion_real
_atom_type_scat_dispersion_imag
_atom_type_scat_source
C C 0.0033 0.0016 'International Tables Vol C Tables 4.2.6.8 and 6.1.1.4'
H H 0.0000 0.0000 'International Tables Vol C Tables 4.2.6.8 and 6.1.1.4'
N N 0.0061 0.0033 'International Tables Vol C Tables 4.2.6.8 and 6.1.1.4'
Cl Cl 0.1484 0.1585 'International Tables Vol C Tables 4.2.6.8 and 6.1.1.4'

loop_
_geom_angle_atom_site_label_1
_geom_angle_atom_site_label_2
_geom_angle_atom_site_label_3
_geom_angle
_geom_angle_site_symmetry_1
_geom_angle_site_symmetry_3
_geom_angle_publ_flag
C1 N C9 112.4(3) . . ?
C1 N C10 114.0(3) . . ?
C9 N C10 112.2(3) . . ?
C1 N H1N 105.8 . . ?
C9 N H1N 105.8 . . ?
C10 N H1N 105.8 . . ?
C2 C1 N 111.0(4) . . ?
C2 C1 C6 112.8(5) . . ?
N C1 C6 110.1(3) . . ?
C2 C1 H1 107.6 . . ?
N C1 H1 107.6 . . ?
C6 C1 H1 107.6 . . ?
C3 C2 C1 112.8(6) . . ?
C3 C2 H2A 109.0 . . ?
C1 C2 H2A 109.0 . . ?
C3 C2 H2B 109.0 . . ?
C1 C2 H2B 109.0 . . ?
H2A C2 H2B 107.8 . . ?
C2 C3 C4 109.6(5) . . ?
C2 C3 H3A 109.7 . . ?
C4 C3 H3A 109.7 . . ?
C2 C3 H3B 109.7 . . ?
C4 C3 H3B 109.7 . . ?
H3A C3 H3B 108.2 . . ?
C5 C4 C3 111.6(6) . . ?
C5 C4 H4A 109.3 . . ?
C3 C4 H4A 109.3 . . ?
C5 C4 H4B 109.3 . . ?
C3 C4 H4B 109.3 . . ?
H4A C4 H4B 108.0 . . ?
C6 C5 C4 127.6(7) . . ?
C6 C5 H5 116.2 . . ?
C4 C5 H5 116.2 . . ?
C5 C6 C7 124.4(7) . . ?
C5 C6 C1 119.9(7) . . ?
C7 C6 C1 115.7(5) . . ?
C8 C7 C6 112.3(4) . . ?
C8 C7 H7A 109.1 . . ?
C6 C7 H7A 109.1 . . ?
C8 C7 H7B 109.1 . . ?
C6 C7 H7B 109.1 . . ?
H7A C7 H7B 107.9 . . ?
C7 C8 C9 109.6(4) . . ?
C7 C8 H8A 109.7 . . ?
C9 C8 H8A 109.7 . . ?
C7 C8 H8B 109.7 . . ?
C9 C8 H8B 109.7 . . ?
H8A C8 H8B 108.2 . . ?
C8 C9 N 111.2(4) . . ?
C8 C9 H9A 109.4 . . ?
N C9 H9A 109.4 . . ?
C8 C9 H9B 109.4 . . ?
N C9 H9B 109.4 . . ?
H9A C9 H9B 108.0 . . ?
C12 C10 C11 114.3(3) . . ?
C12 C10 N 112.1(3) . . ?
C11 C10 N 109.9(3) . . ?
C12 C10 H10 106.7 . . ?
C11 C10 H10 106.7 . . ?
N C10 H10 106.7 . . ?
C10 C11 H11A 109.5 . . ?
C10 C11 H11B 109.5 . . ?
H11A C11 H11B 109.5 . . ?
C10 C11 H11C 109.5 . . ?
H11A C11 H11C 109.5 . . ?
H11B C11 H11C 109.5 . . ?
C17 C12 C13 117.4(4) . . ?
C17 C12 C10 123.1(4) . . ?
C13 C12 C10 119.5(4) . . ?
C14 C13 C12 121.8(4) . . ?
C14 C13 H13 119.1 . . ?
C12 C13 H13 119.1 . . ?
C15 C14 C13 119.7(5) . . ?
C15 C14 H14 120.2 . . ?
C13 C14 H14 120.2 . . ?
C14 C15 C16 119.8(5) . . ?
C14 C15 H15 120.1 . . ?
C16 C15 H15 120.1 . . ?
C15 C16 C17 120.1(5) . . ?
C15 C16 H16 119.9 . . ?
C17 C16 H16 119.9 . . ?
C12 C17 C16 121.1(4) . . ?
C12 C17 H17 119.5 . . ?
C16 C17 H17 119.5 . . ?

loop_
_geom_bond_atom_site_label_1
_geom_bond_atom_site_label_2
_geom_bond_distance
_geom_bond_site_symmetry_2
_geom_bond_publ_flag
N C1 1.494(6) . ?
N C9 1.506(5) . ?
N C10 1.526(5) . ?
N H1N 0.9100 . ?
C1 C2 1.494(7) . ?
C1 C6 1.558(7) . ?
C1 H1 0.9800 . ?
C2 C3 1.490(9) . ?
C2 H2A 0.9700 . ?
C2 H2B 0.9700 . ?
C3 C4 1.549(10) . ?
C3 H3A 0.9700 . ?
C3 H3B 0.9700 . ?
C4 C5 1.458(10) . ?
C4 H4A 0.9700 . ?
C4 H4B 0.9700 . ?
C5 C6 1.266(8) . ?
C5 H5 0.9300 . ?
C6 C7 1.496(8) . ?
C7 C8 1.443(7) . ?
C7 H7A 0.9700 . ?
C7 H7B 0.9700 . ?
C8 C9 1.495(6) . ?
C8 H8A 0.9700 . ?
C8 H8B 0.9700 . ?
C9 H9A 0.9700 . ?
C9 H9B 0.9700 . ?
C10 C12 1.511(5) . ?
C10 C11 1.519(5) . ?
C10 H10 0.9800 . ?
C11 H11A 0.9600 . ?
C11 H11B 0.9600 . ?
C11 H11C 0.9600 . ?
C12 C17 1.375(5) . ?
C12 C13 1.392(5) . ?
C13 C14 1.375(6) . ?
C13 H13 0.9300 . ?
C14 C15 1.364(7) . ?
C14 H14 0.9300 . ?
C15 C16 1.379(7) . ?
C15 H15 0.9300 . ?
C16 C17 1.383(6) . ?
C16 H16 0.9300 . ?
C17 H17 0.9300 . ?

loop_
_geom_hbond_atom_site_label_D
_geom_hbond_atom_site_label_H
_geom_hbond_atom_site_label_A
_geom_hbond_distance_DH
_geom_hbond_distance_HA
_geom_hbond_distance_DA
_geom_hbond_angle_DHA
_geom_hbond_site_symmetry_A
N H1N Cl 0.91 2.16 3.058(3) 170.5 .

loop_
_geom_torsion_atom_site_label_1
_geom_torsion_atom_site_label_2
_geom_torsion_atom_site_label_3
_geom_torsion_atom_site_label_4
_geom_torsion
_geom_torsion_site_symmetry_1
_geom_torsion_site_symmetry_2
_geom_torsion_site_symmetry_3
_geom_torsion_site_symmetry_4
_geom_torsion_publ_flag
C9 N C1 C2 -172.7(4) . . . . ?
C10 N C1 C2 58.2(5) . . . . ?
C9 N C1 C6 -47.0(5) . . . . ?
C10 N C1 C6 -176.1(4) . . . . ?
N C1 C2 C3 166.0(4) . . . . ?
C6 C1 C2 C3 41.8(6) . . . . ?
C1 C2 C3 C4 -58.6(8) . . . . ?
C2 C3 C4 C5 45.2(10) . . . . ?
C3 C4 C5 C6 -17.7(11) . . . . ?
C4 C5 C6 C7 -179.1(7) . . . . ?
C4 C5 C6 C1 0.8(10) . . . . ?
C2 C1 C6 C5 -12.3(7) . . . . ?
N C1 C6 C5 -136.9(5) . . . . ?
C2 C1 C6 C7 167.6(4) . . . . ?
N C1 C6 C7 43.0(5) . . . . ?
C5 C6 C7 C8 131.0(6) . . . . ?
C1 C6 C7 C8 -48.9(6) . . . . ?
C6 C7 C8 C9 57.0(6) . . . . ?
C7 C8 C9 N -62.4(5) . . . . ?
C1 N C9 C8 58.5(5) . . . . ?
C10 N C9 C8 -171.5(3) . . . . ?
C1 N C10 C12 59.0(4) . . . . ?
C9 N C10 C12 -70.3(4) . . . . ?
C1 N C10 C11 -172.8(3) . . . . ?
C9 N C10 C11 58.0(4) . . . . ?
C11 C10 C12 C17 -42.8(5) . . . . ?
N C10 C12 C17 83.1(4) . . . . ?
C11 C10 C12 C13 134.3(4) . . . . ?
N C10 C12 C13 -99.8(4) . . . . ?
C17 C12 C13 C14 -2.9(6) . . . . ?
C10 C12 C13 C14 179.8(4) . . . . ?
C12 C13 C14 C15 0.9(6) . . . . ?
C13 C14 C15 C16 1.5(7) . . . . ?
C14 C15 C16 C17 -1.9(7) . . . . ?
C13 C12 C17 C16 2.5(6) . . . . ?
C10 C12 C17 C16 179.7(4) . . . . ?
C15 C16 C17 C12 -0.2(7) . . . . ?
